data_9010153
loop_
_publ_author_name
'Karwowski, L.'
'Kryza, R.'
'Przylibski, T. A.'

_publ_section_title
;New chemical and physical data on keilite from the Zaklodzie enstatite
 achondrite Locality: Zaklodzie enstatite achondrite meteorite
;
_journal_name_full 'American Mineralogist'
_journal_page_first 204
_journal_page_last 209
_journal_paper_doi 10.2138/am.2007.2133
_journal_volume 92
_journal_year 2007
_chemical_compound_source 'Zaklodzie enstatite achondrite meteorite'
_chemical_formula_sum 'Ca0.017 Cr0.019 Fe0.437 Mg0.16 Mn0.356 S Zn0.001'
_chemical_name_mineral Keilite
_space_group_IT_number 225
_symmetry_space_group_name_Hall '-F 4 2 3'
_symmetry_space_group_name_H-M 'F m -3 m'
_cell_angle_alpha 90
_cell_angle_beta 90
_cell_angle_gamma 90
_cell_length_a 5.1717
_cell_length_b 5.1717
_cell_length_c 5.1717
_cell_formula_units_Z 4
_cell_volume 138.325
_database_code_amcsd 0004274
_exptl_crystal_density_diffrn 3.921
_cod_original_sg_symbol_H-M 'F m 3 m'
_cod_original_formula_sum 'Fe.437 Mn.356 Mg.16 Ca.017 Cr.019 Zn.001 S'
_cod_database_code 9010153

loop_
_space_group_symop_operation_xyz
x,y,z
x,1/2+y,1/2+z
1/2+x,y,1/2+z
1/2+x,1/2+y,z
z,-x,y
z,1/2-x,1/2+y
1/2+z,-x,1/2+y
1/2+z,1/2-x,y
-y,z,-x
-y,1/2+z,1/2-x
1/2-y,z,1/2-x
1/2-y,1/2+z,-x
x,-y,z
x,1/2-y,1/2+z
1/2+x,-y,1/2+z
1/2+x,1/2-y,z
-z,x,-y
-z,1/2+x,1/2-y
1/2-z,x,1/2-y
1/2-z,1/2+x,-y
y,-z,x
y,1/2-z,1/2+x
1/2+y,-z,1/2+x
1/2+y,1/2-z,x
-x,y,-z
-x,1/2+y,1/2-z
1/2-x,y,1/2-z
1/2-x,1/2+y,-z
x,-z,-y
x,1/2-z,1/2-y
1/2+x,-z,1/2-y
1/2+x,1/2-z,-y
-z,y,x
-z,1/2+y,1/2+x
1/2-z,y,1/2+x
1/2-z,1/2+y,x
y,-x,-z
y,1/2-x,1/2-z
1/2+y,-x,1/2-z
1/2+y,1/2-x,-z
-x,z,y
-x,1/2+z,1/2+y
1/2-x,z,1/2+y
1/2-x,1/2+z,y
z,-y,-x
z,1/2-y,1/2-x
1/2+z,-y,1/2-x
1/2+z,1/2-y,-x
-y,x,z
-y,1/2+x,1/2+z
1/2-y,x,1/2+z
1/2-y,1/2+x,z
x,z,y
x,1/2+z,1/2+y
1/2+x,z,1/2+y
1/2+x,1/2+z,y
-z,-y,-x
-z,1/2-y,1/2-x
1/2-z,-y,1/2-x
1/2-z,1/2-y,-x
y,x,z
y,1/2+x,1/2+z
1/2+y,x,1/2+z
1/2+y,1/2+x,z
-x,-z,-y
-x,1/2-z,1/2-y
1/2-x,-z,1/2-y
1/2-x,1/2-z,-y
z,y,x
z,1/2+y,1/2+x
1/2+z,y,1/2+x
1/2+z,1/2+y,x
-y,-x,-z
-y,1/2-x,1/2-z
1/2-y,-x,1/2-z
1/2-y,1/2-x,-z
z,x,-y
z,1/2+x,1/2-y
1/2+z,x,1/2-y
1/2+z,1/2+x,-y
-y,-z,x
-y,1/2-z,1/2+x
1/2-y,-z,1/2+x
1/2-y,1/2-z,x
x,y,-z
x,1/2+y,1/2-z
1/2+x,y,1/2-z
1/2+x,1/2+y,-z
-z,-x,y
-z,1/2-x,1/2+y
1/2-z,-x,1/2+y
1/2-z,1/2-x,y
y,z,-x
y,1/2+z,1/2-x
1/2+y,z,1/2-x
1/2+y,1/2+z,-x
-x,-y,z
-x,1/2-y,1/2+z
1/2-x,-y,1/2+z
1/2-x,1/2-y,z
-z,x,y
-z,1/2+x,1/2+y
1/2-z,x,1/2+y
1/2-z,1/2+x,y
y,-z,-x
y,1/2-z,1/2-x
1/2+y,-z,1/2-x
1/2+y,1/2-z,-x
-x,y,z
-x,1/2+y,1/2+z
1/2-x,y,1/2+z
1/2-x,1/2+y,z
z,-x,-y
z,1/2-x,1/2-y
1/2+z,-x,1/2-y
1/2+z,1/2-x,-y
-y,z,x
-y,1/2+z,1/2+x
1/2-y,z,1/2+x
1/2-y,1/2+z,x
x,-y,-z
x,1/2-y,1/2-z
1/2+x,-y,1/2-z
1/2+x,1/2-y,-z
-x,z,-y
-x,1/2+z,1/2-y
1/2-x,z,1/2-y
1/2-x,1/2+z,-y
z,-y,x
z,1/2-y,1/2+x
1/2+z,-y,1/2+x
1/2+z,1/2-y,x
-y,x,-z
-y,1/2+x,1/2-z
1/2-y,x,1/2-z
1/2-y,1/2+x,-z
x,-z,y
x,1/2-z,1/2+y
1/2+x,-z,1/2+y
1/2+x,1/2-z,y
-z,y,-x
-z,1/2+y,1/2-x
1/2-z,y,1/2-x
1/2-z,1/2+y,-x
y,-x,z
y,1/2-x,1/2+z
1/2+y,-x,1/2+z
1/2+y,1/2-x,z
-x,-z,y
-x,1/2-z,1/2+y
1/2-x,-z,1/2+y
1/2-x,1/2-z,y
z,y,-x
z,1/2+y,1/2-x
1/2+z,y,1/2-x
1/2+z,1/2+y,-x
-y,-x,z
-y,1/2-x,1/2+z
1/2-y,-x,1/2+z
1/2-y,1/2-x,z
x,z,-y
x,1/2+z,1/2-y
1/2+x,z,1/2-y
1/2+x,1/2+z,-y
-z,-y,x
-z,1/2-y,1/2+x
1/2-z,-y,1/2+x
1/2-z,1/2-y,x
y,x,-z
y,1/2+x,1/2-z
1/2+y,x,1/2-z
1/2+y,1/2+x,-z
-z,-x,-y
-z,1/2-x,1/2-y
1/2-z,-x,1/2-y
1/2-z,1/2-x,-y
y,z,x
y,1/2+z,1/2+x
1/2+y,z,1/2+x
1/2+y,1/2+z,x
-x,-y,-z
-x,1/2-y,1/2-z
1/2-x,-y,1/2-z
1/2-x,1/2-y,-z
z,x,y
z,1/2+x,1/2+y
1/2+z,x,1/2+y
1/2+z,1/2+x,y
-y,-z,-x
-y,1/2-z,1/2-x
1/2-y,-z,1/2-x
1/2-y,1/2-z,-x

loop_
_atom_site_label
_atom_site_fract_x
_atom_site_fract_y
_atom_site_fract_z
_atom_site_occupancy
Fe 0.00000 0.00000 0.00000 0.43700
Mn 0.00000 0.00000 0.00000 0.35600
Mg 0.00000 0.00000 0.00000 0.16000
Ca 0.00000 0.00000 0.00000 0.01700
Cr 0.00000 0.00000 0.00000 0.01900
Zn 0.00000 0.00000 0.00000 0.00100
S 0.50000 0.50000 0.50000 1.00000

loop_
_cod_related_entry_id
_cod_related_entry_database
_cod_related_entry_code
1 AMCSD 0004274
